data_7207097
loop_
_publ_author_name
'Jin, Rui-Fang'
'Yang, Shi-Yao'
'Li, Hui-Min'
'Long, La-Sheng'
'Huang, Rong-Bin'
'Zheng, Lan-Sun'

_publ_section_title
;
 Effect of ionic radius on the assemblies of first row transition
 metal--5-tert-butylisophthalates--(2,2&#x2032;-bipyridine or
 phenanthroline) coordination compounds
;
_journal_issue 4
_journal_name_full CrystEngComm
_journal_page_first 1301
_journal_paper_doi 10.1039/c1ce05959a
_journal_volume 14
_journal_year 2012
_chemical_formula_moiety 'C36 H34 N2 O8 Zn'
_chemical_formula_sum 'C36 H34 N2 O8 Zn'
_chemical_formula_weight 688.02
_chemical_name_systematic
;
?
;
_space_group_IT_number 4
_symmetry_cell_setting monoclinic
_symmetry_space_group_name_Hall 'P 2yb'
_symmetry_space_group_name_H-M 'P 1 21 1'
_atom_sites_solution_hydrogens geom
_atom_sites_solution_primary direct
_atom_sites_solution_secondary difmap
_audit_creation_method SHELXL-97
_cell_angle_alpha 90.00
_cell_angle_beta 108.93(3)
_cell_angle_gamma 90.00
_cell_formula_units_Z 2
_cell_length_a 10.991(2)
_cell_length_b 14.254(3)
_cell_length_c 11.361(2)
_cell_measurement_reflns_used 13639
_cell_measurement_temperature 173(2)
_cell_measurement_theta_max 55.02
_cell_measurement_theta_min 6.27
_cell_volume 1683.6(6)
_computing_cell_refinement PROCESS-AUTO
_computing_data_collection 'PROCESS-AUTO (Rigaku Corporation,1998)'
_computing_data_reduction 'teXsan (Molecular Structure Corporation & Rigaku Corporation, 1999)'
_computing_molecular_graphics 'ORTEP-II (Johnson, 1976)'
_computing_publication_material 'SHELXL-97 (Sheldrick, 1997)'
_computing_structure_refinement 'SHELXL-97 (Sheldrick, 1997)'
_computing_structure_solution 'SHELXS-97 (Sheldrick, 1990)'
_diffrn_ambient_temperature 173(2)
_diffrn_measured_fraction_theta_full 0.997
_diffrn_measured_fraction_theta_max 0.997
_diffrn_measurement_device_type 'Rigaku R-AXIS RAPID imaging plate'
_diffrn_measurement_method 'omega scan'
_diffrn_radiation_monochromator graphite
_diffrn_radiation_source 'fine-focus sealed tube'
_diffrn_radiation_type MoK\a
_diffrn_radiation_wavelength 0.71073
_diffrn_reflns_av_R_equivalents 0.0642
_diffrn_reflns_av_sigmaI/netI 0.0948
_diffrn_reflns_limit_h_max 14
_diffrn_reflns_limit_h_min -14
_diffrn_reflns_limit_k_max 18
_diffrn_reflns_limit_k_min -18
_diffrn_reflns_limit_l_max 14
_diffrn_reflns_limit_l_min -13
_diffrn_reflns_number 16450
_diffrn_reflns_theta_full 27.47
_diffrn_reflns_theta_max 27.47
_diffrn_reflns_theta_min 3.14
_exptl_absorpt_coefficient_mu 0.783
_exptl_absorpt_correction_T_max 0.7990
_exptl_absorpt_correction_T_min 0.6955
_exptl_absorpt_correction_type multi-scan
_exptl_absorpt_process_details 'Tompa_analytical (Rigaku Corporation, 1999)'
_exptl_crystal_colour colorless
_exptl_crystal_density_diffrn 1.353
_exptl_crystal_density_meas ?
_exptl_crystal_density_method 'not measured'
_exptl_crystal_description block
_exptl_crystal_F_000 716
_exptl_crystal_size_max 0.50
_exptl_crystal_size_mid 0.40
_exptl_crystal_size_min 0.30
_refine_diff_density_max 0.554
_refine_diff_density_min -0.491
_refine_diff_density_rms 0.068
_refine_ls_abs_structure_details 'Flack H D (1983), Acta Cryst. A39, 876-881'
_refine_ls_abs_structure_Flack 0.025(10)
_refine_ls_extinction_method none
_refine_ls_goodness_of_fit_ref 1.013
_refine_ls_hydrogen_treatment constr
_refine_ls_matrix_type full
_refine_ls_number_parameters 430
_refine_ls_number_reflns 7607
_refine_ls_number_restraints 1
_refine_ls_restrained_S_all 1.013
_refine_ls_R_factor_all 0.0632
_refine_ls_R_factor_gt 0.0463
_refine_ls_shift/su_max 0.000
_refine_ls_shift/su_mean 0.000
_refine_ls_structure_factor_coef Fsqd
_refine_ls_weighting_details 'calc w=1/[\s^2^(Fo^2^)+(0.0536P)^2^+0.0000P] where P=(Fo^2^+2Fc^2^)/3'
_refine_ls_weighting_scheme calc
_refine_ls_wR_factor_gt 0.1043
_refine_ls_wR_factor_ref 0.1225
_reflns_number_gt 6225
_reflns_number_total 7607
_reflns_threshold_expression >2sigma(I)
_cod_data_source_file c1ce05959a.txt
_cod_data_source_block ZnPhen1b-[Zn(tbip)(H2tbip)(phen)]n
_cod_depositor_comments
;
The following automatic conversions were performed:

'_exptl_crystal_density_meas' value 'not measured' was changed to '?'
- the value is perceived as not measured.

Automatic conversion script
Id: cif_fix_values 3008 2015-01-20 13:52:24Z robertas 
;
_cod_original_sg_symbol_H-M P21
_cod_database_code 7207097

loop_
_symmetry_equiv_pos_as_xyz
'x, y, z'
'-x, y+1/2, -z'

loop_
_atom_site_label
_atom_site_type_symbol
_atom_site_fract_x
_atom_site_fract_y
_atom_site_fract_z
_atom_site_U_iso_or_equiv
_atom_site_adp_type
_atom_site_occupancy
_atom_site_symmetry_multiplicity
_atom_site_calc_flag
_atom_site_refinement_flags
Zn1 Zn 0.11873(3) 0.71206(3) 0.36521(3) 0.02572(11) Uani 1 1 d .
O1 O 0.00690(19) 0.62507(18) 0.2443(2) 0.0267(5) Uani 1 1 d .
O2 O 0.1195(2) 0.61836(19) 0.1099(2) 0.0312(6) Uani 1 1 d .
O3 O 0.0493(2) 0.3242(2) -0.1202(2) 0.0358(6) Uani 1 1 d .
O4 O -0.1513(2) 0.29996(18) -0.2504(2) 0.0277(5) Uani 1 1 d .
O5 O 0.31836(19) 0.64488(18) 0.3967(2) 0.0299(6) Uani 1 1 d .
O6 O 0.3520(2) 0.6633(2) 0.2146(2) 0.0388(7) Uani 1 1 d .
H6B H 0.2741 0.6481 0.1858 0.058 Uiso 1 1 calc R
O7 O 0.7798(2) 0.7628(2) 0.2080(2) 0.0332(6) Uani 1 1 d .
H7A H 0.8357 0.7828 0.1783 0.050 Uiso 1 1 calc R
O8 O 0.9331(2) 0.79195(19) 0.3893(2) 0.0314(6) Uani 1 1 d .
N1 N 0.2025(2) 0.8071(2) 0.5041(3) 0.0260(6) Uani 1 1 d .
N2 N 0.1052(2) 0.6379(2) 0.5120(3) 0.0249(6) Uani 1 1 d .
C1 C -0.0775(3) 0.5406(2) 0.0528(3) 0.0243(7) Uani 1 1 d .
C2 C -0.0357(3) 0.4716(3) -0.0088(3) 0.0253(7) Uani 1 1 d .
H2A H 0.0540 0.4630 0.0079 0.030 Uiso 1 1 calc R
C3 C -0.1216(3) 0.4139(3) -0.0950(3) 0.0243(7) Uani 1 1 d .
C4 C -0.2521(3) 0.4281(3) -0.1200(3) 0.0247(7) Uani 1 1 d .
H4A H -0.3111 0.3896 -0.1803 0.030 Uiso 1 1 calc R
C5 C -0.3007(3) 0.4979(3) -0.0588(3) 0.0261(7) Uani 1 1 d .
C6 C -0.2108(3) 0.5532(2) 0.0299(3) 0.0244(7) Uani 1 1 d .
H6A H -0.2397 0.5995 0.0749 0.029 Uiso 1 1 calc R
C7 C 0.0247(3) 0.6003(2) 0.1423(3) 0.0225(7) Uani 1 1 d .
C8 C -0.0697(3) 0.3401(3) -0.1592(3) 0.0265(8) Uani 1 1 d .
C9 C -0.4455(3) 0.5090(3) -0.0919(4) 0.0361(9) Uani 1 1 d .
C10 C -0.4828(4) 0.5915(3) -0.0231(4) 0.0493(12) Uani 1 1 d .
H10A H -0.4513 0.5795 0.0667 0.074 Uiso 1 1 calc R
H10B H -0.5767 0.5980 -0.0511 0.074 Uiso 1 1 calc R
H10C H -0.4443 0.6495 -0.0411 0.074 Uiso 1 1 calc R
C11 C -0.5022(4) 0.4182(4) -0.0541(5) 0.0524(12) Uani 1 1 d .
H11A H -0.4704 0.4114 0.0366 0.079 Uiso 1 1 calc R
H11B H -0.4756 0.3637 -0.0924 0.079 Uiso 1 1 calc R
H11C H -0.5963 0.4222 -0.0828 0.079 Uiso 1 1 calc R
C12 C -0.5101(4) 0.5241(4) -0.2320(4) 0.0541(13) Uani 1 1 d .
H12A H -0.4721 0.5790 -0.2588 0.081 Uiso 1 1 calc R
H12B H -0.6025 0.5346 -0.2496 0.081 Uiso 1 1 calc R
H12C H -0.4972 0.4685 -0.2772 0.081 Uiso 1 1 calc R
C13 C 0.5165(3) 0.7075(3) 0.3959(3) 0.0273(6) Uani 1 1 d .
C14 C 0.6023(3) 0.7206(3) 0.3306(3) 0.0271(7) Uani 1 1 d .
H14A H 0.5787 0.7043 0.2450 0.033 Uiso 1 1 calc R
C15 C 0.7232(3) 0.7580(3) 0.3921(3) 0.0292(8) Uani 1 1 d .
C16 C 0.7562(3) 0.7836(3) 0.5185(3) 0.0309(8) Uani 1 1 d .
H16A H 0.8397 0.8076 0.5602 0.037 Uiso 1 1 calc R
C17 C 0.6703(3) 0.7747(3) 0.5831(3) 0.0318(8) Uani 1 1 d .
C18 C 0.5504(3) 0.7350(3) 0.5211(3) 0.0308(9) Uani 1 1 d .
H18A H 0.4906 0.7265 0.5646 0.037 Uiso 1 1 calc R
C19 C 0.3862(3) 0.6689(3) 0.3360(3) 0.0289(7) Uani 1 1 d .
C20 C 0.8224(3) 0.7720(3) 0.3306(3) 0.0284(7) Uani 1 1 d .
C21 C 0.7087(3) 0.8096(3) 0.7194(3) 0.0366(9) Uani 1 1 d .
C22 C 0.5952(4) 0.8067(5) 0.7682(5) 0.083(2) Uani 1 1 d .
H22A H 0.6233 0.8271 0.8553 0.124 Uiso 1 1 calc R
H22B H 0.5620 0.7425 0.7625 0.124 Uiso 1 1 calc R
H22C H 0.5273 0.8486 0.7184 0.124 Uiso 1 1 calc R
C23 C 0.7529(7) 0.9111(4) 0.7242(5) 0.089(2) Uani 1 1 d .
H23A H 0.8432 0.9128 0.7281 0.133 Uiso 1 1 calc R
H23B H 0.7437 0.9417 0.7981 0.133 Uiso 1 1 calc R
H23C H 0.7001 0.9441 0.6493 0.133 Uiso 1 1 calc R
C24 C 0.8128(5) 0.7473(5) 0.7998(4) 0.078(2) Uani 1 1 d .
H24A H 0.8850 0.7458 0.7671 0.117 Uiso 1 1 calc R
H24B H 0.7790 0.6837 0.7998 0.117 Uiso 1 1 calc R
H24C H 0.8423 0.7718 0.8850 0.117 Uiso 1 1 calc R
C25 C 0.2475(3) 0.8916(3) 0.4950(3) 0.0327(8) Uani 1 1 d .
H25A H 0.2597 0.9091 0.4189 0.039 Uiso 1 1 calc R
C26 C 0.2781(4) 0.9566(3) 0.5924(4) 0.0430(10) Uani 1 1 d .
H26A H 0.3098 1.0171 0.5825 0.052 Uiso 1 1 calc R
C27 C 0.2612(4) 0.9310(3) 0.7034(4) 0.0441(10) Uani 1 1 d .
H27A H 0.2791 0.9746 0.7701 0.053 Uiso 1 1 calc R
C28 C 0.2178(3) 0.8408(3) 0.7175(4) 0.0373(9) Uani 1 1 d .
C29 C 0.2022(4) 0.8063(4) 0.8299(4) 0.0464(11) Uani 1 1 d .
H29A H 0.2216 0.8461 0.9007 0.056 Uiso 1 1 calc R
C30 C 0.1599(3) 0.7172(4) 0.8373(3) 0.0466(10) Uani 1 1 d .
H30A H 0.1523 0.6951 0.9135 0.056 Uiso 1 1 calc R
C31 C 0.1267(3) 0.6564(3) 0.7304(3) 0.0341(9) Uani 1 1 d .
C32 C 0.0798(4) 0.5641(3) 0.7307(4) 0.0471(11) Uani 1 1 d .
H32A H 0.0691 0.5383 0.8038 0.057 Uiso 1 1 calc R
C33 C 0.0498(4) 0.5122(3) 0.6225(4) 0.0439(10) Uani 1 1 d .
H33A H 0.0222 0.4489 0.6216 0.053 Uiso 1 1 calc R
C34 C 0.0600(4) 0.5520(3) 0.5161(4) 0.0355(9) Uani 1 1 d .
H34A H 0.0332 0.5163 0.4414 0.043 Uiso 1 1 calc R
C35 C 0.1395(3) 0.6887(2) 0.6186(3) 0.0267(8) Uani 1 1 d .
C36 C 0.1877(3) 0.7812(3) 0.6134(3) 0.0248(7) Uani 1 1 d .

loop_
_atom_site_aniso_label
_atom_site_aniso_U_11
_atom_site_aniso_U_22
_atom_site_aniso_U_33
_atom_site_aniso_U_23
_atom_site_aniso_U_13
_atom_site_aniso_U_12
Zn1 0.02594(18) 0.0245(2) 0.02588(18) -0.00066(18) 0.00718(14) -0.00365(17)
O1 0.0253(11) 0.0269(13) 0.0289(12) -0.0025(11) 0.0103(9) -0.0027(10)
O2 0.0264(11) 0.0380(16) 0.0287(12) -0.0098(11) 0.0082(10) -0.0088(11)
O3 0.0231(12) 0.0459(18) 0.0380(14) -0.0125(13) 0.0094(11) 0.0011(12)
O4 0.0270(11) 0.0269(13) 0.0259(12) -0.0056(10) 0.0039(9) 0.0017(10)
O5 0.0206(10) 0.0328(15) 0.0382(14) -0.0001(11) 0.0120(10) -0.0027(10)
O6 0.0253(11) 0.0569(19) 0.0348(13) -0.0116(13) 0.0108(10) -0.0127(12)
O7 0.0217(10) 0.0440(16) 0.0352(14) -0.0004(12) 0.0111(10) -0.0051(11)
O8 0.0187(11) 0.0350(15) 0.0405(14) -0.0016(12) 0.0094(10) -0.0043(10)
N1 0.0201(13) 0.0234(15) 0.0294(14) -0.0015(12) 0.0008(11) -0.0017(12)
N2 0.0253(13) 0.0212(15) 0.0277(14) 0.0019(12) 0.0078(11) -0.0008(12)
C1 0.0252(15) 0.0270(19) 0.0222(15) -0.0018(14) 0.0100(13) -0.0043(14)
C2 0.0241(16) 0.0264(19) 0.0242(16) -0.0036(14) 0.0063(14) -0.0043(15)
C3 0.0253(16) 0.0267(19) 0.0227(16) 0.0012(14) 0.0102(13) -0.0033(14)
C4 0.0238(15) 0.0242(18) 0.0240(16) -0.0035(14) 0.0047(13) -0.0025(14)
C5 0.0251(16) 0.0274(19) 0.0245(16) 0.0010(14) 0.0061(13) -0.0005(14)
C6 0.0266(15) 0.0206(17) 0.0268(16) -0.0004(13) 0.0098(13) 0.0012(14)
C7 0.0256(16) 0.0210(18) 0.0231(16) -0.0014(14) 0.0110(13) -0.0025(14)
C8 0.0287(17) 0.0239(19) 0.0259(17) -0.0018(15) 0.0075(14) 0.0001(15)
C9 0.0235(17) 0.042(2) 0.040(2) -0.0121(18) 0.0070(15) 0.0021(17)
C10 0.0311(19) 0.057(3) 0.057(3) -0.018(2) 0.0106(18) 0.014(2)
C11 0.0277(18) 0.059(3) 0.072(3) -0.008(3) 0.018(2) -0.011(2)
C12 0.036(2) 0.076(4) 0.040(2) -0.008(2) -0.0027(19) 0.014(2)
C13 0.0224(13) 0.0243(17) 0.0330(15) 0.0007(19) 0.0059(12) 0.0017(18)
C14 0.0175(12) 0.032(2) 0.0305(15) -0.0003(19) 0.0065(11) -0.0008(16)
C15 0.0229(15) 0.0277(19) 0.0359(19) -0.0022(16) 0.0080(14) -0.0004(15)
C16 0.0230(15) 0.030(2) 0.0380(19) -0.0023(16) 0.0073(14) -0.0056(15)
C17 0.0290(16) 0.030(2) 0.0340(18) -0.0069(16) 0.0067(15) -0.0017(15)
C18 0.0233(15) 0.036(2) 0.0358(18) -0.0005(15) 0.0130(14) -0.0018(14)
C19 0.0276(16) 0.0270(18) 0.0331(18) 0.0003(15) 0.0114(15) 0.0031(15)
C20 0.0228(15) 0.0218(18) 0.0399(19) 0.0019(15) 0.0092(14) 0.0000(14)
C21 0.0318(18) 0.046(2) 0.0322(19) -0.0104(18) 0.0105(15) -0.0057(18)
C22 0.052(3) 0.160(7) 0.042(3) -0.041(4) 0.024(2) -0.022(4)
C23 0.148(6) 0.058(4) 0.054(3) -0.025(3) 0.022(4) -0.028(4)
C24 0.079(3) 0.122(6) 0.032(2) 0.001(3) 0.015(2) 0.032(4)
C25 0.0304(17) 0.026(2) 0.0367(19) -0.0026(16) 0.0044(15) -0.0070(16)
C26 0.048(2) 0.028(2) 0.053(2) -0.0100(18) 0.018(2) -0.0102(18)
C27 0.045(2) 0.039(2) 0.045(2) -0.019(2) 0.0107(19) -0.011(2)
C28 0.0304(17) 0.045(2) 0.035(2) -0.0133(18) 0.0080(16) -0.0014(18)
C29 0.044(2) 0.067(3) 0.032(2) -0.016(2) 0.0181(18) -0.005(2)
C30 0.0415(19) 0.073(3) 0.0257(16) -0.003(2) 0.0115(15) 0.001(3)
C31 0.0297(17) 0.043(2) 0.0284(18) 0.0076(16) 0.0083(14) 0.0020(17)
C32 0.044(2) 0.053(3) 0.048(2) 0.018(2) 0.0208(19) 0.000(2)
C33 0.044(2) 0.029(2) 0.056(3) 0.016(2) 0.013(2) -0.004(2)
C34 0.041(2) 0.024(2) 0.040(2) -0.0036(16) 0.0120(17) -0.0032(17)
C35 0.0241(14) 0.030(2) 0.0252(15) 0.0000(14) 0.0069(13) 0.0020(14)
C36 0.0219(15) 0.0275(19) 0.0252(17) -0.0007(14) 0.0077(13) 0.0022(14)

loop_
_atom_type_symbol
_atom_type_description
_atom_type_scat_dispersion_real
_atom_type_scat_dispersion_imag
_atom_type_scat_source
C C 0.0033 0.0016 'International Tables Vol C Tables 4.2.6.8 and 6.1.1.4'
H H 0.0000 0.0000 'International Tables Vol C Tables 4.2.6.8 and 6.1.1.4'
N N 0.0061 0.0033 'International Tables Vol C Tables 4.2.6.8 and 6.1.1.4'
O O 0.0106 0.0060 'International Tables Vol C Tables 4.2.6.8 and 6.1.1.4'
Zn Zn 0.2839 1.4301 'International Tables Vol C Tables 4.2.6.8 and 6.1.1.4'

loop_
_geom_angle_atom_site_label_1
_geom_angle_atom_site_label_2
_geom_angle_atom_site_label_3
_geom_angle
_geom_angle_site_symmetry_1
_geom_angle_site_symmetry_3
O4 Zn1 O1 98.58(10) 2 .
O4 Zn1 N2 168.52(11) 2 .
O1 Zn1 N2 92.88(10) . .
O4 Zn1 N1 87.46(11) 2 .
O1 Zn1 N1 167.82(10) . .
N2 Zn1 N1 81.14(12) . .
O4 Zn1 O5 89.91(9) 2 .
O1 Zn1 O5 101.20(9) . .
N2 Zn1 O5 88.62(10) . .
N1 Zn1 O5 89.31(10) . .
O4 Zn1 O8 96.84(10) 2 1_455
O1 Zn1 O8 90.96(9) . 1_455
N2 Zn1 O8 82.12(10) . 1_455
N1 Zn1 O8 77.76(10) . 1_455
O5 Zn1 O8 165.09(8) . 1_455
C7 O1 Zn1 124.1(2) . .
C8 O4 Zn1 127.6(2) . 2_545
C19 O5 Zn1 121.3(2) . .
C19 O6 H6B 109.5 . .
C20 O7 H7A 109.5 . .
C20 O8 Zn1 123.8(2) . 1_655
C25 N1 C36 118.8(3) . .
C25 N1 Zn1 128.8(3) . .
C36 N1 Zn1 111.4(2) . .
C34 N2 C35 117.4(3) . .
C34 N2 Zn1 129.8(3) . .
C35 N2 Zn1 112.6(2) . .
C2 C1 C6 119.8(3) . .
C2 C1 C7 116.7(3) . .
C6 C1 C7 123.5(3) . .
C1 C2 C3 121.4(3) . .
C1 C2 H2A 119.3 . .
C3 C2 H2A 119.3 . .
C4 C3 C2 118.7(3) . .
C4 C3 C8 122.5(3) . .
C2 C3 C8 118.8(3) . .
C3 C4 C5 122.3(3) . .
C3 C4 H4A 118.9 . .
C5 C4 H4A 118.9 . .
C6 C5 C4 117.3(3) . .
C6 C5 C9 123.8(3) . .
C4 C5 C9 119.0(3) . .
C5 C6 C1 120.5(3) . .
C5 C6 H6A 119.8 . .
C1 C6 H6A 119.8 . .
O2 C7 O1 126.8(3) . .
O2 C7 C1 115.5(3) . .
O1 C7 C1 117.7(3) . .
O3 C8 O4 125.9(3) . .
O3 C8 C3 118.2(3) . .
O4 C8 C3 115.9(3) . .
C5 C9 C12 111.5(3) . .
C5 C9 C10 112.6(3) . .
C12 C9 C10 108.1(4) . .
C5 C9 C11 109.0(3) . .
C12 C9 C11 108.1(4) . .
C10 C9 C11 107.4(3) . .
C9 C10 H10A 109.5 . .
C9 C10 H10B 109.5 . .
H10A C10 H10B 109.5 . .
C9 C10 H10C 109.5 . .
H10A C10 H10C 109.5 . .
H10B C10 H10C 109.5 . .
C9 C11 H11A 109.5 . .
C9 C11 H11B 109.5 . .
H11A C11 H11B 109.5 . .
C9 C11 H11C 109.5 . .
H11A C11 H11C 109.5 . .
H11B C11 H11C 109.5 . .
C9 C12 H12A 109.5 . .
C9 C12 H12B 109.5 . .
H12A C12 H12B 109.5 . .
C9 C12 H12C 109.5 . .
H12A C12 H12C 109.5 . .
H12B C12 H12C 109.5 . .
C14 C13 C18 120.1(3) . .
C14 C13 C19 121.9(3) . .
C18 C13 C19 118.0(3) . .
C13 C14 C15 119.1(3) . .
C13 C14 H14A 120.5 . .
C15 C14 H14A 120.5 . .
C14 C15 C16 119.9(3) . .
C14 C15 C20 122.8(3) . .
C16 C15 C20 117.3(3) . .
C17 C16 C15 121.7(3) . .
C17 C16 H16A 119.2 . .
C15 C16 H16A 119.2 . .
C16 C17 C18 117.8(3) . .
C16 C17 C21 119.5(3) . .
C18 C17 C21 122.7(3) . .
C17 C18 C13 121.4(3) . .
C17 C18 H18A 119.3 . .
C13 C18 H18A 119.3 . .
O5 C19 O6 124.1(3) . .
O5 C19 C13 121.6(3) . .
O6 C19 C13 114.3(3) . .
O8 C20 O7 123.3(3) . .
O8 C20 C15 122.0(3) . .
O7 C20 C15 114.7(3) . .
C24 C21 C23 111.7(4) . .
C24 C21 C22 108.4(4) . .
C23 C21 C22 107.6(5) . .
C24 C21 C17 108.9(4) . .
C23 C21 C17 108.7(4) . .
C22 C21 C17 111.5(3) . .
C21 C22 H22A 109.5 . .
C21 C22 H22B 109.5 . .
H22A C22 H22B 109.5 . .
C21 C22 H22C 109.5 . .
H22A C22 H22C 109.5 . .
H22B C22 H22C 109.5 . .
C21 C23 H23A 109.5 . .
C21 C23 H23B 109.5 . .
H23A C23 H23B 109.5 . .
C21 C23 H23C 109.5 . .
H23A C23 H23C 109.5 . .
H23B C23 H23C 109.5 . .
C21 C24 H24A 109.5 . .
C21 C24 H24B 109.5 . .
H24A C24 H24B 109.5 . .
C21 C24 H24C 109.5 . .
H24A C24 H24C 109.5 . .
H24B C24 H24C 109.5 . .
N1 C25 C26 122.9(4) . .
N1 C25 H25A 118.6 . .
C26 C25 H25A 118.6 . .
C27 C26 C25 118.6(4) . .
C27 C26 H26A 120.7 . .
C25 C26 H26A 120.7 . .
C26 C27 C28 119.9(4) . .
C26 C27 H27A 120.0 . .
C28 C27 H27A 120.0 . .
C27 C28 C36 117.1(4) . .
C27 C28 C29 124.3(4) . .
C36 C28 C29 118.6(4) . .
C30 C29 C28 121.1(4) . .
C30 C29 H29A 119.4 . .
C28 C29 H29A 119.4 . .
C29 C30 C31 120.4(4) . .
C29 C30 H30A 119.8 . .
C31 C30 H30A 119.8 . .
C35 C31 C32 116.9(4) . .
C35 C31 C30 119.7(4) . .
C32 C31 C30 123.4(4) . .
C33 C32 C31 118.6(4) . .
C33 C32 H32A 120.7 . .
C31 C32 H32A 120.7 . .
C34 C33 C32 119.9(4) . .
C34 C33 H33A 120.0 . .
C32 C33 H33A 120.0 . .
N2 C34 C33 123.4(4) . .
N2 C34 H34A 118.3 . .
C33 C34 H34A 118.3 . .
N2 C35 C31 123.7(3) . .
N2 C35 C36 117.1(3) . .
C31 C35 C36 119.3(3) . .
N1 C36 C28 122.7(3) . .
N1 C36 C35 116.6(3) . .
C28 C36 C35 120.8(3) . .

loop_
_geom_bond_atom_site_label_1
_geom_bond_atom_site_label_2
_geom_bond_distance
_geom_bond_site_symmetry_2
Zn1 O4 1.925(2) 2
Zn1 O1 1.959(2) .
Zn1 N2 2.021(3) .
Zn1 N1 2.057(3) .
Zn1 O5 2.313(2) .
Zn1 O8 2.428(2) 1_455
O1 C7 1.286(4) .
O2 C7 1.240(4) .
O3 C8 1.258(4) .
O4 C8 1.266(4) .
O4 Zn1 1.925(2) 2_545
O5 C19 1.217(4) .
O6 C19 1.309(4) .
O6 H6B 0.8400 .
O7 C20 1.325(4) .
O7 H7A 0.8400 .
O8 C20 1.216(4) .
O8 Zn1 2.428(2) 1_655
N1 C25 1.318(5) .
N1 C36 1.355(4) .
N2 C34 1.327(5) .
N2 C35 1.355(4) .
C1 C2 1.369(5) .
C1 C6 1.414(4) .
C1 C7 1.510(4) .
C2 C3 1.389(5) .
C2 H2A 0.9500 .
C3 C4 1.384(4) .
C3 C8 1.494(5) .
C4 C5 1.414(5) .
C4 H4A 0.9500 .
C5 C6 1.403(5) .
C5 C9 1.520(5) .
C6 H6A 0.9500 .
C9 C12 1.533(5) .
C9 C10 1.539(5) .
C9 C11 1.557(6) .
C10 H10A 0.9800 .
C10 H10B 0.9800 .
C10 H10C 0.9800 .
C11 H11A 0.9800 .
C11 H11B 0.9800 .
C11 H11C 0.9800 .
C12 H12A 0.9800 .
C12 H12B 0.9800 .
C12 H12C 0.9800 .
C13 C14 1.389(4) .
C13 C18 1.404(4) .
C13 C19 1.479(4) .
C14 C15 1.391(4) .
C14 H14A 0.9500 .
C15 C16 1.411(5) .
C15 C20 1.487(5) .
C16 C17 1.376(5) .
C16 H16A 0.9500 .
C17 C18 1.396(5) .
C17 C21 1.549(5) .
C18 H18A 0.9500 .
C21 C24 1.501(6) .
C21 C23 1.521(7) .
C21 C22 1.521(6) .
C22 H22A 0.9800 .
C22 H22B 0.9800 .
C22 H22C 0.9800 .
C23 H23A 0.9800 .
C23 H23B 0.9800 .
C23 H23C 0.9800 .
C24 H24A 0.9800 .
C24 H24B 0.9800 .
C24 H24C 0.9800 .
C25 C26 1.398(5) .
C25 H25A 0.9500 .
C26 C27 1.382(6) .
C26 H26A 0.9500 .
C27 C28 1.398(6) .
C27 H27A 0.9500 .
C28 C36 1.407(5) .
C28 C29 1.430(6) .
C29 C30 1.364(7) .
C29 H29A 0.9500 .
C30 C31 1.439(6) .
C30 H30A 0.9500 .
C31 C35 1.399(5) .
C31 C32 1.415(6) .
C32 C33 1.380(6) .
C32 H32A 0.9500 .
C33 C34 1.373(6) .
C33 H33A 0.9500 .
C34 H34A 0.9500 .
C35 C36 1.429(5) .

loop_
_geom_hbond_atom_site_label_D
_geom_hbond_atom_site_label_H
_geom_hbond_atom_site_label_A
_geom_hbond_distance_DH
_geom_hbond_distance_HA
_geom_hbond_distance_DA
_geom_hbond_angle_DHA
_geom_hbond_site_symmetry_A
O6 H6B O2 0.84 1.69 2.526(3) 172.7 .
O7 H7A O3 0.84 1.71 2.551(3) 179.1 2_655

loop_
_geom_torsion_atom_site_label_1
_geom_torsion_atom_site_label_2
_geom_torsion_atom_site_label_3
_geom_torsion_atom_site_label_4
_geom_torsion
_geom_torsion_site_symmetry_1
O4 Zn1 O1 C7 39.4(3) 2
N2 Zn1 O1 C7 -141.3(3) .
N1 Zn1 O1 C7 158.5(5) .
O5 Zn1 O1 C7 -52.2(3) .
O8 Zn1 O1 C7 136.5(3) 1_455
O4 Zn1 O5 C19 -6.0(3) 2
O1 Zn1 O5 C19 92.7(3) .
N2 Zn1 O5 C19 -174.6(3) .
N1 Zn1 O5 C19 -93.5(3) .
O8 Zn1 O5 C19 -123.2(4) 1_455
O4 Zn1 N1 C25 2.8(3) 2
O1 Zn1 N1 C25 -117.4(5) .
N2 Zn1 N1 C25 -178.6(3) .
O5 Zn1 N1 C25 92.7(3) .
O8 Zn1 N1 C25 -94.8(3) 1_455
O4 Zn1 N1 C36 171.4(2) 2
O1 Zn1 N1 C36 51.3(6) .
N2 Zn1 N1 C36 -9.9(2) .
O5 Zn1 N1 C36 -98.6(2) .
O8 Zn1 N1 C36 73.9(2) 1_455
O4 Zn1 N2 C34 -170.9(5) 2
O1 Zn1 N2 C34 13.0(3) .
N1 Zn1 N2 C34 -177.7(3) .
O5 Zn1 N2 C34 -88.2(3) .
O8 Zn1 N2 C34 103.5(3) 1_455
O4 Zn1 N2 C35 14.6(7) 2
O1 Zn1 N2 C35 -161.5(2) .
N1 Zn1 N2 C35 7.8(2) .
O5 Zn1 N2 C35 97.3(2) .
O8 Zn1 N2 C35 -71.0(2) 1_455
C6 C1 C2 C3 0.8(5) .
C7 C1 C2 C3 -178.7(3) .
C1 C2 C3 C4 1.0(5) .
C1 C2 C3 C8 179.9(3) .
C2 C3 C4 C5 -1.4(5) .
C8 C3 C4 C5 179.9(3) .
C3 C4 C5 C6 -0.1(5) .
C3 C4 C5 C9 179.9(3) .
C4 C5 C6 C1 2.0(5) .
C9 C5 C6 C1 -178.0(3) .
C2 C1 C6 C5 -2.4(5) .
C7 C1 C6 C5 177.1(3) .
Zn1 O1 C7 O2 8.0(5) .
Zn1 O1 C7 C1 -173.8(2) .
C2 C1 C7 O2 36.4(5) .
C6 C1 C7 O2 -143.1(3) .
C2 C1 C7 O1 -142.0(3) .
C6 C1 C7 O1 38.6(5) .
Zn1 O4 C8 O3 -6.0(6) 2_545
Zn1 O4 C8 C3 172.9(2) 2_545
C4 C3 C8 O3 -171.3(3) .
C2 C3 C8 O3 9.9(5) .
C4 C3 C8 O4 9.7(5) .
C2 C3 C8 O4 -169.1(3) .
C6 C5 C9 C12 125.1(4) .
C4 C5 C9 C12 -54.9(5) .
C6 C5 C9 C10 3.4(5) .
C4 C5 C9 C10 -176.6(3) .
C6 C5 C9 C11 -115.7(4) .
C4 C5 C9 C11 64.3(4) .
C18 C13 C14 C15 2.3(6) .
C19 C13 C14 C15 179.5(4) .
C13 C14 C15 C16 -1.2(6) .
C13 C14 C15 C20 178.2(4) .
C14 C15 C16 C17 -1.5(6) .
C20 C15 C16 C17 179.0(4) .
C15 C16 C17 C18 3.0(6) .
C15 C16 C17 C21 -176.2(4) .
C16 C17 C18 C13 -1.8(6) .
C21 C17 C18 C13 177.4(4) .
C14 C13 C18 C17 -0.8(6) .
C19 C13 C18 C17 -178.1(4) .
Zn1 O5 C19 O6 -59.1(5) .
Zn1 O5 C19 C13 120.9(3) .
C14 C13 C19 O5 169.2(4) .
C18 C13 C19 O5 -13.6(6) .
C14 C13 C19 O6 -10.8(6) .
C18 C13 C19 O6 166.4(3) .
Zn1 O8 C20 O7 -50.0(5) 1_655
Zn1 O8 C20 C15 131.4(3) 1_655
C14 C15 C20 O8 -169.4(4) .
C16 C15 C20 O8 10.1(5) .
C14 C15 C20 O7 12.0(5) .
C16 C15 C20 O7 -168.5(3) .
C16 C17 C21 C24 -68.7(5) .
C18 C17 C21 C24 112.2(5) .
C16 C17 C21 C23 53.3(5) .
C18 C17 C21 C23 -125.9(5) .
C16 C17 C21 C22 171.8(5) .
C18 C17 C21 C22 -7.4(6) .
C36 N1 C25 C26 -1.4(5) .
Zn1 N1 C25 C26 166.5(3) .
N1 C25 C26 C27 0.4(6) .
C25 C26 C27 C28 1.7(6) .
C26 C27 C28 C36 -2.8(6) .
C26 C27 C28 C29 177.4(4) .
C27 C28 C29 C30 -179.7(4) .
C36 C28 C29 C30 0.5(6) .
C28 C29 C30 C31 -1.6(6) .
C29 C30 C31 C35 0.8(5) .
C29 C30 C31 C32 -178.7(4) .
C35 C31 C32 C33 -0.1(5) .
C30 C31 C32 C33 179.4(4) .
C31 C32 C33 C34 -3.1(6) .
C35 N2 C34 C33 -1.8(5) .
Zn1 N2 C34 C33 -176.1(3) .
C32 C33 C34 N2 4.2(6) .
C34 N2 C35 C31 -1.7(5) .
Zn1 N2 C35 C31 173.6(3) .
C34 N2 C35 C36 -179.8(3) .
Zn1 N2 C35 C36 -4.5(3) .
C32 C31 C35 N2 2.6(5) .
C30 C31 C35 N2 -177.0(3) .
C32 C31 C35 C36 -179.4(3) .
C30 C31 C35 C36 1.1(5) .
C25 N1 C36 C28 0.3(5) .
Zn1 N1 C36 C28 -169.7(3) .
C25 N1 C36 C35 -179.5(3) .
Zn1 N1 C36 C35 10.5(3) .
C27 C28 C36 N1 1.8(5) .
C29 C28 C36 N1 -178.4(3) .
C27 C28 C36 C35 -178.4(3) .
C29 C28 C36 C35 1.5(5) .
N2 C35 C36 N1 -4.2(4) .
C31 C35 C36 N1 177.6(3) .
N2 C35 C36 C28 175.9(3) .
C31 C35 C36 C28 -2.2(5) .
